data_4120039
loop_
_publ_author_name
'Alexander A. Dippold'
'Thomas M. Klap\"otke'

_publ_contact_author_address
;
Department Chemie
Ludwig-Maximilians Universit\"at
Butenandtstra\&se 5-13 (Haus D)
D-81377 M\"unchen
Bundesrepublik Deutschland
;
_publ_contact_author_email tmk@cup.uni-muenchen.de
_publ_contact_author_fax +49-89-2180-77491
_publ_contact_author_name 'Thomas M. Klapo\"tke'
_publ_contact_author_phone +49-89-2180-77492
_publ_section_title
;
 A Study of Dinitro-bis-1,2,4-triazole-1,1'-diol and Derivatives: Design
 of High-Performance Insensitive Energetic Materials by the Introduction
 of N-Oxides
;
_journal_name_full 'Journal of the American Chemical Society'
_journal_page_first 9931
_journal_page_last 9938
_journal_paper_doi 10.1021/ja404164j
_journal_volume 135
_journal_year 2013
_chemical_formula_moiety '2(C4 N8 O6), 4(C H9 N6), H4 O2'
_chemical_formula_sum 'C12 H40 N40 O14'
_chemical_formula_weight 968.707
_chemical_name_common (TAG)2-DNBTO
_chemical_name_systematic 'di(triaminoguanidinium) 3,3-dinitro-5,5-bis-1,2,4-triazole-1,1-diolate'
_space_group_IT_number 15
_symmetry_cell_setting monoclinic
_symmetry_space_group_name_Hall '-C 2yc'
_symmetry_space_group_name_H-M 'C 1 2/c 1'
_atom_sites_solution_hydrogens geom
_atom_sites_solution_primary direct
_atom_sites_solution_secondary difmap
_audit_author_name 'Alexander Dippold'
_audit_creation_date 21-Okt-11
_audit_creation_method SHELXL-97
_cell_angle_alpha 90.00
_cell_angle_beta 108.70(3)
_cell_angle_gamma 90.00
_cell_formula_units_Z 2
_cell_length_a 26.168(5)
_cell_length_b 3.5420(7)
_cell_length_c 21.180(4)
_cell_measurement_reflns_used 2977
_cell_measurement_temperature 173(2)
_cell_measurement_theta_max 25.350
_cell_measurement_theta_min 3.134
_cell_volume 1859.5(7)
_computing_cell_refinement 'HKL Scalepack (Otwinowski & Minor 1997)'
_computing_data_collection 'Collect (Bruker AXS BV, 1997-2004)'
_computing_data_reduction 'HKL Denzo and Scalepack (Otwinowski & Minor 1997)'
_computing_molecular_graphics
;
'ORTEP (M. N. Burnett, C. K. Johnson, ORTEP-III: Oak Ridge Thermal Ellipsoid
;
_computing_publication_material 'PLATON (A. L. Spek, Acta Crystallogr, Sect. A, 1990, 46, C34, 1995 version).'
_computing_structure_refinement 'SHELXL-97 (Sheldrick, 1997)'
_computing_structure_solution SIR-97
_diffrn_ambient_temperature 173(2)
_diffrn_detector_area_resol_mean 9
_diffrn_measured_fraction_theta_full 0.991
_diffrn_measured_fraction_theta_max 0.991
_diffrn_measurement_device 'CCD camera on \k-goniostat'
_diffrn_measurement_device_type KappaCCD
_diffrn_measurement_method omega-scan
_diffrn_orient_matrix_UB_11 0.0319506
_diffrn_orient_matrix_UB_12 -0.0863131
_diffrn_orient_matrix_UB_13 0.0376109
_diffrn_orient_matrix_UB_21 -0.0162641
_diffrn_orient_matrix_UB_22 0.1096447
_diffrn_orient_matrix_UB_23 0.0326817
_diffrn_orient_matrix_UB_31 -0.0185023
_diffrn_orient_matrix_UB_32 -0.2454308
_diffrn_orient_matrix_UB_33 0.0013733
_diffrn_radiation_collimation 0.5
_diffrn_radiation_monochromator graphite
_diffrn_radiation_source 'fine-focus sealed tube'
_diffrn_radiation_type 'Mo K\a'
_diffrn_radiation_wavelength 0.71073
_diffrn_reflns_av_R_equivalents 0.0462
_diffrn_reflns_av_sigmaI/netI 0.0437
_diffrn_reflns_limit_h_max 30
_diffrn_reflns_limit_h_min -30
_diffrn_reflns_limit_k_max 4
_diffrn_reflns_limit_k_min -3
_diffrn_reflns_limit_l_max 25
_diffrn_reflns_limit_l_min -25
_diffrn_reflns_number 5377
_diffrn_reflns_theta_full 25.39
_diffrn_reflns_theta_max 25.39
_diffrn_reflns_theta_min 3.86
_diffrn_source_current 40
_diffrn_source_power 3.025
_diffrn_source_type 'Spellman generator'
_diffrn_source_voltage 50
_exptl_absorpt_coefficient_mu 0.151
_exptl_absorpt_correction_T_max 0.994
_exptl_absorpt_correction_T_min 0.989
_exptl_absorpt_correction_type multi-scan
_exptl_absorpt_process_details
;
CrysAlisPro, Agilent Technologies,
Version 1.171.35.11 (release 16-05-2011 CrysAlis171 .NET)
(compiled May 16 2011,17:55:39)
empirical absorption correction using spherical harmonics,
 implemented in SCALE3 ABSPACK scaling algorithm.
;
_exptl_crystal_colour orange
_exptl_crystal_density_diffrn 1.7301(6)
_exptl_crystal_description rod
_exptl_crystal_F_000 1008
_exptl_crystal_size_max 0.48
_exptl_crystal_size_mid 0.06
_exptl_crystal_size_min 0.04
_refine_diff_density_max 0.452
_refine_diff_density_min -0.334
_refine_diff_density_rms 0.082
_refine_ls_extinction_method none
_refine_ls_goodness_of_fit_ref 1.033
_refine_ls_hydrogen_treatment mixed
_refine_ls_matrix_type full
_refine_ls_number_parameters 193
_refine_ls_number_reflns 1695
_refine_ls_number_restraints 6
_refine_ls_restrained_S_all 1.266
_refine_ls_R_factor_all 0.0770
_refine_ls_R_factor_gt 0.0529
_refine_ls_shift/su_max 1.243
_refine_ls_shift/su_mean 0.081
_refine_ls_structure_factor_coef Fsqd
_refine_ls_weighting_details 'calc w=1/[\s^2^(Fo^2^)+(0.1015P)^2^+1.1598P] where P=(Fo^2^+2Fc^2^)/3'
_refine_ls_weighting_scheme calc
_refine_ls_wR_factor_gt 0.1391
_refine_ls_wR_factor_ref 0.1578
_reflns_number_gt 1229
_reflns_number_total 1695
_reflns_threshold_expression >2\s(I)
_cod_data_source_file ja404164j_si_008.cif
_cod_data_source_block manuscript
_cod_original_cell_volume 1859.5(6)
_cod_original_sg_symbol_H-M 'C 2/c'
_cod_database_code 4120039

loop_
_symmetry_equiv_pos_as_xyz
'x, y, z'
'-x, y, -z+1/2'
'x+1/2, y+1/2, z'
'-x+1/2, y+1/2, -z+1/2'
'-x, -y, -z'
'x, -y, z-1/2'
'-x+1/2, -y+1/2, -z'
'x+1/2, -y+1/2, z-1/2'

loop_
_atom_site_label
_atom_site_type_symbol
_atom_site_fract_x
_atom_site_fract_y
_atom_site_fract_z
_atom_site_U_iso_or_equiv
_atom_site_adp_type
_atom_site_occupancy
_atom_site_symmetry_multiplicity
_atom_site_calc_flag
_atom_site_refinement_flags
_atom_site_disorder_group
O3 O 0.24108(10) 0.5227(8) 0.11120(14) 0.0306(7) Uani 1 1 d . .
N3 N 0.32182(12) 0.0913(9) 0.02948(16) 0.0249(8) Uani 1 1 d . .
O2 O 0.42703(12) -0.1196(10) 0.07969(16) 0.0463(9) Uani 1 1 d . .
N1 N 0.27775(12) 0.3657(8) 0.09094(16) 0.0249(8) Uani 1 1 d . .
N10 N 0.29902(13) 0.8594(11) 0.24922(18) 0.0306(9) Uani 1 1 d . .
O1 O 0.43143(12) 0.0850(10) 0.17729(15) 0.0433(9) Uani 1 1 d . .
N5 N 0.42753(14) 0.5370(10) 0.35536(19) 0.0316(9) Uani 1 1 d . .
N6 N 0.45863(15) 0.5926(13) 0.3123(2) 0.0389(10) Uani 1 1 d . .
N8 N 0.36816(15) 0.4127(12) 0.43425(18) 0.0343(9) Uani 1 1 d . .
N7 N 0.34384(14) 0.5628(10) 0.36941(16) 0.0293(8) Uani 1 1 d . .
N4 N 0.40664(13) 0.0302(10) 0.11825(17) 0.0303(8) Uani 1 1 d . .
C1 C 0.27403(15) 0.2367(11) 0.02841(19) 0.0238(8) Uani 1 1 d . .
N2 N 0.32799(12) 0.3096(9) 0.13327(16) 0.0270(8) Uani 1 1 d . .
N9 N 0.35520(13) 0.7951(10) 0.27321(16) 0.0293(9) Uani 1 1 d . .
C3 C 0.37540(15) 0.6303(10) 0.33299(19) 0.0252(9) Uani 1 1 d . .
C2 C 0.35152(15) 0.1449(10) 0.09300(19) 0.0258(9) Uani 1 1 d . .
O4A O 0.5015(7) 0.367(6) 0.4922(9) 0.057(6) Uiso 0.251(17) 1 d PD 1
O4B O 0.4846(7) 0.164(6) 0.4808(10) 0.057(7) Uiso 0.249(17) 1 d PD 2
H4C H 0.474(6) 0.44(8) 0.500(12) 0.068 Uiso 0.251(17) 1 d PD 1
H4D H 0.496(16) 0.136(14) 0.475(19) 0.068 Uiso 0.251(17) 1 d PD 1
H4A H 0.498(9) -0.06(6) 0.514(8) 0.068 Uiso 0.249(17) 1 d PD 2
H4B H 0.517(6) 0.31(7) 0.489(12) 0.068 Uiso 0.249(17) 1 d PD 2
H10B H 0.295(2) 1.107(17) 0.247(3) 0.068 Uiso 1 1 d . .
H5 H 0.439(3) 0.441(17) 0.395(3) 0.068 Uiso 1 1 d . .
H7 H 0.310(3) 0.694(16) 0.360(3) 0.068 Uiso 1 1 d . .
H10A H 0.283(2) 0.769(18) 0.206(3) 0.068 Uiso 1 1 d . .
H6A H 0.490(3) 0.694(17) 0.336(3) 0.068 Uiso 1 1 d . .
H6B H 0.463(2) 0.344(18) 0.301(3) 0.068 Uiso 1 1 d . .
H9A H 0.377(3) 0.817(16) 0.252(3) 0.068 Uiso 1 1 d . .
H8B H 0.370(2) 0.590(18) 0.463(3) 0.068 Uiso 1 1 d . .
H8A H 0.344(3) 0.253(18) 0.441(3) 0.068 Uiso 1 1 d . .

loop_
_atom_site_aniso_label
_atom_site_aniso_U_11
_atom_site_aniso_U_22
_atom_site_aniso_U_33
_atom_site_aniso_U_23
_atom_site_aniso_U_13
_atom_site_aniso_U_12
O3 0.0257(14) 0.0383(17) 0.0315(16) -0.0056(12) 0.0143(12) 0.0029(11)
N3 0.0231(16) 0.0284(18) 0.0240(18) 0.0007(13) 0.0086(13) 0.0006(13)
O2 0.0319(17) 0.070(2) 0.038(2) -0.0072(16) 0.0125(15) 0.0121(15)
N1 0.0241(16) 0.0279(18) 0.0244(18) -0.0004(13) 0.0102(13) -0.0024(12)
N10 0.0227(18) 0.040(2) 0.0266(19) 0.0007(15) 0.0044(14) 0.0004(14)
O1 0.0304(16) 0.066(2) 0.0269(17) -0.0008(14) 0.0001(13) 0.0052(14)
N5 0.0255(17) 0.042(2) 0.0287(19) 0.0016(15) 0.0104(15) 0.0012(14)
N6 0.0261(19) 0.057(3) 0.038(2) 0.0041(18) 0.0156(16) -0.0016(17)
N8 0.039(2) 0.041(2) 0.024(2) 0.0032(16) 0.0121(16) 0.0001(16)
N7 0.0287(18) 0.037(2) 0.0236(18) 0.0028(14) 0.0102(14) -0.0002(14)
N4 0.0254(17) 0.036(2) 0.029(2) 0.0006(15) 0.0076(15) -0.0004(14)
C1 0.0294(19) 0.0221(19) 0.021(2) -0.0001(15) 0.0096(15) -0.0014(15)
N2 0.0246(16) 0.0314(19) 0.0236(18) 0.0005(14) 0.0057(14) -0.0018(13)
N9 0.0228(18) 0.042(2) 0.024(2) 0.0008(15) 0.0096(14) -0.0025(14)
C3 0.0241(19) 0.028(2) 0.025(2) -0.0040(16) 0.0096(16) -0.0025(14)
C2 0.025(2) 0.028(2) 0.024(2) 0.0028(15) 0.0083(17) -0.0004(15)

loop_
_atom_type_symbol
_atom_type_description
_atom_type_scat_dispersion_real
_atom_type_scat_dispersion_imag
_atom_type_scat_source
C C 0.0033 0.0016 'International Tables Vol C Tables 4.2.6.8 and 6.1.1.4'
H H 0.0000 0.0000 'International Tables Vol C Tables 4.2.6.8 and 6.1.1.4'
N N 0.0061 0.0033 'International Tables Vol C Tables 4.2.6.8 and 6.1.1.4'
O O 0.0106 0.0060 'International Tables Vol C Tables 4.2.6.8 and 6.1.1.4'

loop_
_exptl_crystal_face_index_h
_exptl_crystal_face_index_k
_exptl_crystal_face_index_l
_exptl_crystal_face_perp_dist
1 0 0 0.020000
-1 0 0 0.035000
0 0 1 0.015000
0 0 -1 0.020000
-1 14 0 0.280000
1 -14 0 0.200000

loop_
_geom_angle_atom_site_label_1
_geom_angle_atom_site_label_2
_geom_angle_atom_site_label_3
_geom_angle
_geom_angle_site_symmetry_1
_geom_angle_site_symmetry_3
C2 N3 C1 101.5(3) . .
O3 N1 N2 120.7(3) . .
O3 N1 C1 129.1(3) . .
N2 N1 C1 110.2(3) . .
N9 N10 H10B 106(4) . .
N9 N10 H10A 112(4) . .
H10B N10 H10A 106(6) . .
C3 N5 N6 118.0(4) . .
C3 N5 H5 115(4) . .
N6 N5 H5 127(4) . .
N5 N6 H6A 107(4) . .
N5 N6 H6B 100(4) . .
H6A N6 H6B 112(5) . .
N7 N8 H8B 108(4) . .
N7 N8 H8A 106(4) . .
H8B N8 H8A 104(6) . .
C3 N7 N8 117.6(3) . .
C3 N7 H7 119(3) . .
N8 N7 H7 119(3) . .
O1 N4 O2 123.0(3) . .
O1 N4 C2 118.6(3) . .
O2 N4 C2 118.4(3) . .
N3 C1 N1 109.4(3) . .
N3 C1 C1 126.7(4) . 7
N1 C1 C1 123.9(4) . 7
C2 N2 N1 101.0(3) . .
C3 N9 N10 117.4(3) . .
C3 N9 H9A 114(4) . .
N10 N9 H9A 127(4) . .
N7 C3 N5 120.5(4) . .
N7 C3 N9 120.0(3) . .
N5 C3 N9 119.5(4) . .
N3 C2 N2 117.9(3) . .
N3 C2 N4 122.0(3) . .
N2 C2 N4 120.2(3) . .
O4A O4A H4C 58(10) 5_666 .
O4A O4A H4D 166(10) 5_666 .
H4C O4A H4D 110(7) . .
O4A O4A H4B 127(10) 5_666 .
H4C O4A H4B 174(10) . .
H4D O4A H4B 66(10) . .
O4B O4B H4D 68(10) 5_656 .
O4B O4B H4A 16(10) 5_656 .
H4D O4B H4A 84(10) . .
O4B O4B H4B 92(10) 5_656 .
H4D O4B H4B 56(10) . .
H4A O4B H4B 102(8) . .

loop_
_geom_bond_atom_site_label_1
_geom_bond_atom_site_label_2
_geom_bond_distance
_geom_bond_site_symmetry_2
O3 N1 1.295(4) .
N3 C2 1.334(5) .
N3 C1 1.346(5) .
O2 N4 1.230(4) .
N1 N2 1.348(4) .
N1 C1 1.375(5) .
N10 N9 1.411(5) .
N10 H10B 0.88(6) .
N10 H10A 0.93(7) .
O1 N4 1.226(5) .
N5 C3 1.334(5) .
N5 N6 1.417(5) .
N5 H5 0.86(7) .
N6 H6A 0.88(7) .
N6 H6B 0.93(6) .
N8 N7 1.419(5) .
N8 H8B 0.86(6) .
N8 H8A 0.88(7) .
N7 C3 1.320(5) .
N7 H7 0.96(6) .
N4 C2 1.427(5) .
C1 C1 1.438(7) 7
N2 C2 1.336(5) .
N9 C3 1.339(5) .
N9 H9A 0.85(6) .
O4A O4A 1.01(4) 5_666
O4A H4C 0.84(3) .
O4A H4D 0.89(16) .
O4A H4B 0.5(3) .
O4B O4B 1.50(4) 5_656
O4B H4D 0.4(2) .
O4B H4A 1.05(9) .
O4B H4B 0.96(6) .

loop_
_geom_torsion_atom_site_label_1
_geom_torsion_atom_site_label_2
_geom_torsion_atom_site_label_3
_geom_torsion_atom_site_label_4
_geom_torsion
_geom_torsion_site_symmetry_4
C2 N3 C1 N1 -0.4(4) .
C2 N3 C1 C1 178.7(5) 7
O3 N1 C1 N3 -179.7(3) .
N2 N1 C1 N3 0.6(4) .
O3 N1 C1 C1 1.2(7) 7
N2 N1 C1 C1 -178.5(4) 7
O3 N1 N2 C2 179.7(3) .
C1 N1 N2 C2 -0.5(4) .
N8 N7 C3 N5 4.2(6) .
N8 N7 C3 N9 -175.6(3) .
N6 N5 C3 N7 175.8(4) .
N6 N5 C3 N9 -4.4(6) .
N10 N9 C3 N7 -5.5(5) .
N10 N9 C3 N5 174.7(4) .
C1 N3 C2 N2 0.1(4) .
C1 N3 C2 N4 179.7(3) .
N1 N2 C2 N3 0.3(4) .
N1 N2 C2 N4 -179.4(3) .
O1 N4 C2 N3 -179.4(4) .
O2 N4 C2 N3 0.6(6) .
O1 N4 C2 N2 0.3(6) .
O2 N4 C2 N2 -179.8(3) .
